data_1512162
loop_
_publ_author_name
'Yin, Xia'
'Feng, Tao'
'Li, Zheng-Hui'
'Dong, Ze-Jun'
'Li, Yan'
'Liu, Ji Kai'

_publ_section_title
;
 Highly Oxygenated Meroterpenoids from Fruiting Bodies of the Mushroom
 Tricholoma terreum.
;
_journal_issue 7
_journal_name_full 'Journal of natural products'
_journal_page_first 1365
_journal_page_last 1368
_journal_paper_doi 10.1021/np400359y
_journal_volume 76
_journal_year 2013
_chemical_absolute_configuration ad
_chemical_formula_moiety 'C17 H20 O6'
_chemical_formula_sum 'C17 H20 O6'
_chemical_formula_weight 320.33
_chemical_name_systematic
; 
 ? 
;
_space_group_IT_number 19
_symmetry_cell_setting orthorhombic
_symmetry_space_group_name_Hall 'P 2ac 2ab'
_symmetry_space_group_name_H-M 'P 21 21 21'
_atom_sites_solution_hydrogens geom
_atom_sites_solution_primary direct
_atom_sites_solution_secondary difmap
_audit_creation_method SHELXL-97
_cell_angle_alpha 90.00
_cell_angle_beta 90.00
_cell_angle_gamma 90.00
_cell_formula_units_Z 8
_cell_length_a 13.1252(4)
_cell_length_b 13.5105(4)
_cell_length_c 17.3945(5)
_cell_measurement_reflns_used 9952
_cell_measurement_temperature 100(2)
_cell_measurement_theta_max 69.07
_cell_measurement_theta_min 3.27
_cell_volume 3084.53(16)
_computing_cell_refinement 'Bruker SAINT'
_computing_data_collection 'Bruker APEX2'
_computing_data_reduction 'Bruker SAINT'
_computing_molecular_graphics 'Bruker SHELXTL'
_computing_publication_material 'Bruker SHELXTL'
_computing_structure_refinement 'SHELXL-97 (Sheldrick, 2008)'
_computing_structure_solution 'SHELXS-97 (Sheldrick, 2008)'
_diffrn_ambient_temperature 100(2)
_diffrn_measured_fraction_theta_full 0.964
_diffrn_measured_fraction_theta_max 0.964
_diffrn_measurement_device_type 'Bruker APEX-II CCD'
_diffrn_measurement_method '\f and \w scans'
_diffrn_radiation_monochromator graphite
_diffrn_radiation_source 'fine-focus sealed tube'
_diffrn_radiation_type CuK\a
_diffrn_radiation_wavelength 1.54178
_diffrn_reflns_av_R_equivalents 0.0452
_diffrn_reflns_av_sigmaI/netI 0.0465
_diffrn_reflns_limit_h_max 15
_diffrn_reflns_limit_h_min -14
_diffrn_reflns_limit_k_max 16
_diffrn_reflns_limit_k_min -15
_diffrn_reflns_limit_l_max 20
_diffrn_reflns_limit_l_min -20
_diffrn_reflns_number 14776
_diffrn_reflns_theta_full 69.62
_diffrn_reflns_theta_max 69.62
_diffrn_reflns_theta_min 4.14
_exptl_absorpt_coefficient_mu 0.873
_exptl_absorpt_correction_T_max 0.8587
_exptl_absorpt_correction_T_min 0.4974
_exptl_absorpt_correction_type multi-scan
_exptl_absorpt_process_details sadabs
_exptl_crystal_colour yellow
_exptl_crystal_density_diffrn 1.380
_exptl_crystal_density_method 'not measured'
_exptl_crystal_description prism
_exptl_crystal_F_000 1360
_exptl_crystal_size_max 0.93
_exptl_crystal_size_mid 0.20
_exptl_crystal_size_min 0.18
_refine_diff_density_max 0.231
_refine_diff_density_min -0.260
_refine_diff_density_rms 0.062
_refine_ls_abs_structure_details 'Flack H D (1983), Acta Cryst. A39, 876-881'
_refine_ls_abs_structure_Flack 0.04(11)
_refine_ls_extinction_coef 0.0019(2)
_refine_ls_extinction_expression Fc^*^=kFc[1+0.001xFc^2^\l^3^/sin(2\q)]^-1/4^
_refine_ls_extinction_method SHELXL
_refine_ls_goodness_of_fit_ref 1.073
_refine_ls_hydrogen_treatment constr
_refine_ls_matrix_type full
_refine_ls_number_parameters 426
_refine_ls_number_reflns 5280
_refine_ls_number_restraints 0
_refine_ls_restrained_S_all 1.073
_refine_ls_R_factor_all 0.0353
_refine_ls_R_factor_gt 0.0352
_refine_ls_shift/su_max 0.000
_refine_ls_shift/su_mean 0.000
_refine_ls_structure_factor_coef Fsqd
_refine_ls_weighting_details 'calc w=1/[\s^2^(Fo^2^)+(0.0618P)^2^+0.5649P] where P=(Fo^2^+2Fc^2^)/3'
_refine_ls_weighting_scheme calc
_refine_ls_wR_factor_gt 0.0966
_refine_ls_wR_factor_ref 0.0967
_reflns_number_gt 5261
_reflns_number_total 5280
_reflns_threshold_expression >2sigma(I)
_cod_data_source_file np400359y_si_002.cif
_cod_data_source_block cu_lyef_2_0m
_cod_depositor_comments
;
The following automatic conversions were performed:

'_symmetry_cell_setting' value 'Orthorhombic' changed to
'orthorhombic' according to
/home/saulius/struct/CIF-dictionaries/cif_core.dic dictionary named
'cif_core.dic' version 2.4.2 from 2011-04-26.

Automatic conversion script
Id: cif_fix_values 1891 2012-01-12 08:04:46Z andrius 
;
_cod_database_code 1512162

loop_
_symmetry_equiv_pos_as_xyz
'x, y, z'
'x+1/2, -y+1/2, -z'
'-x, y+1/2, -z+1/2'
'-x+1/2, -y, z+1/2'

loop_
_atom_site_label
_atom_site_type_symbol
_atom_site_fract_x
_atom_site_fract_y
_atom_site_fract_z
_atom_site_U_iso_or_equiv
_atom_site_adp_type
_atom_site_occupancy
_atom_site_symmetry_multiplicity
_atom_site_calc_flag
_atom_site_refinement_flags
O3 O 1.10644(8) 0.51595(8) 0.21640(7) 0.0181(3) Uani 1 1 d .
O6 O 0.69321(9) 0.77598(9) 0.22236(7) 0.0227(3) Uani 1 1 d .
O10 O 0.51760(8) 0.41902(9) 0.20257(7) 0.0198(3) Uani 1 1 d .
O12 O 0.67543(8) 0.30936(8) 0.25284(8) 0.0237(3) Uani 1 1 d .
O4 O 0.96618(8) 0.65130(8) 0.24577(7) 0.0197(3) Uani 1 1 d .
H4 H 1.0300 0.6550 0.2442 0.030 Uiso 1 1 calc R
O3' O 0.02317(9) 0.15241(8) 0.49258(7) 0.0189(2) Uani 1 1 d .
O4' O 0.13892(8) 0.30248(9) 0.53720(7) 0.0200(3) Uani 1 1 d .
H4' H 0.1488 0.2411 0.5378 0.030 Uiso 1 1 calc R
O6' O 0.25706(8) 0.57270(9) 0.50362(7) 0.0203(3) Uani 1 1 d .
O10' O -0.11018(9) 0.71595(8) 0.42214(6) 0.0195(3) Uani 1 1 d .
O12' O -0.22153(9) 0.55394(9) 0.45723(7) 0.0233(3) Uani 1 1 d .
O1' O -0.24971(8) 0.37116(9) 0.43245(7) 0.0195(3) Uani 1 1 d .
H1' H -0.2678 0.4298 0.4411 0.029 Uiso 1 1 calc R
O1 O 0.85803(9) 0.25871(9) 0.23537(9) 0.0252(3) Uani 1 1 d .
H1 H 0.7956 0.2512 0.2441 0.038 Uiso 1 1 calc R
C17 C 1.18435(12) 0.44535(14) 0.19642(10) 0.0230(4) Uani 1 1 d .
H17A H 1.1911 0.3964 0.2377 0.034 Uiso 1 1 calc R
H17B H 1.2494 0.4798 0.1894 0.034 Uiso 1 1 calc R
H17C H 1.1656 0.4118 0.1485 0.034 Uiso 1 1 calc R
C3 C 1.01027(12) 0.48024(12) 0.22613(9) 0.0157(3) Uani 1 1 d .
C2 C 0.98329(12) 0.38209(13) 0.22460(10) 0.0185(3) Uani 1 1 d .
H2 H 1.0331 0.3322 0.2163 0.022 Uiso 1 1 calc R
C1 C 0.88094(13) 0.35698(12) 0.23552(10) 0.0183(3) Uani 1 1 d .
C13 C 0.80448(12) 0.43041(12) 0.24297(9) 0.0158(3) Uani 1 1 d .
C12 C 0.69851(12) 0.39636(12) 0.23985(9) 0.0169(3) Uani 1 1 d .
C11 C 0.61582(12) 0.46494(12) 0.21187(10) 0.0164(3) Uani 1 1 d .
H11 H 0.6361 0.5125 0.1706 0.020 Uiso 1 1 calc R
C10 C 0.52736(12) 0.49523(12) 0.25989(10) 0.0179(3) Uani 1 1 d .
C16 C 0.51808(15) 0.45980(15) 0.34166(11) 0.0274(4) Uani 1 1 d .
H16A H 0.4469 0.4428 0.3525 0.041 Uiso 1 1 calc R
H16B H 0.5402 0.5124 0.3767 0.041 Uiso 1 1 calc R
H16C H 0.5610 0.4012 0.3490 0.041 Uiso 1 1 calc R
C14 C 0.83508(12) 0.53114(11) 0.24847(9) 0.0145(3) Uani 1 1 d .
C5 C 0.76367(12) 0.61543(12) 0.26909(9) 0.0158(3) Uani 1 1 d .
H5A H 0.8001 0.6610 0.3042 0.019 Uiso 1 1 calc R
H5B H 0.7052 0.5876 0.2978 0.019 Uiso 1 1 calc R
C6 C 0.72216(12) 0.67582(12) 0.20176(10) 0.0179(3) Uani 1 1 d .
C7 C 0.61438(13) 0.70682(12) 0.20095(10) 0.0193(3) Uani 1 1 d .
H7 H 0.5854 0.7176 0.1484 0.023 Uiso 1 1 calc R
C8 C 0.53655(12) 0.68396(13) 0.26164(10) 0.0203(4) Uani 1 1 d .
H8A H 0.4901 0.7412 0.2675 0.024 Uiso 1 1 calc R
H8B H 0.5714 0.6733 0.3114 0.024 Uiso 1 1 calc R
C9 C 0.47435(12) 0.59189(13) 0.24128(10) 0.0202(4) Uani 1 1 d .
H9A H 0.4089 0.5943 0.2695 0.024 Uiso 1 1 calc R
H9B H 0.4586 0.5933 0.1856 0.024 Uiso 1 1 calc R
C15 C 0.77907(13) 0.67062(14) 0.12685(10) 0.0222(4) Uani 1 1 d .
H15A H 0.7482 0.7165 0.0899 0.033 Uiso 1 1 calc R
H15B H 0.7757 0.6031 0.1065 0.033 Uiso 1 1 calc R
H15C H 0.8504 0.6890 0.1353 0.033 Uiso 1 1 calc R
C4 C 0.93714(12) 0.55433(12) 0.24028(9) 0.0156(3) Uani 1 1 d .
C17' C -0.03456(15) 0.06927(13) 0.46574(11) 0.0258(4) Uani 1 1 d .
H17D H -0.0958 0.0616 0.4974 0.039 Uiso 1 1 calc R
H17E H 0.0071 0.0092 0.4693 0.039 Uiso 1 1 calc R
H17F H -0.0544 0.0802 0.4121 0.039 Uiso 1 1 calc R
C3' C -0.01854(12) 0.24330(12) 0.48405(9) 0.0157(3) Uani 1 1 d .
C4' C 0.04449(12) 0.32192(12) 0.50730(9) 0.0165(3) Uani 1 1 d .
C14' C 0.01318(12) 0.41916(12) 0.50065(9) 0.0148(3) Uani 1 1 d .
C13' C -0.08673(12) 0.43970(12) 0.47216(9) 0.0153(3) Uani 1 1 d .
C12' C -0.12788(12) 0.53955(12) 0.45881(9) 0.0172(3) Uani 1 1 d .
C11' C -0.05921(12) 0.62464(12) 0.43888(9) 0.0168(3) Uani 1 1 d .
H11' H -0.0004 0.6082 0.4047 0.020 Uiso 1 1 calc R
C10' C -0.04534(12) 0.71281(12) 0.48871(10) 0.0178(3) Uani 1 1 d .
C16' C -0.09916(13) 0.72044(13) 0.56499(10) 0.0210(3) Uani 1 1 d .
H16D H -0.1184 0.7895 0.5744 0.032 Uiso 1 1 calc R
H16E H -0.0536 0.6977 0.6060 0.032 Uiso 1 1 calc R
H16F H -0.1605 0.6791 0.5642 0.032 Uiso 1 1 calc R
C5' C 0.08654(11) 0.49718(12) 0.52987(9) 0.0151(3) Uani 1 1 d .
H5'1 H 0.1250 0.4692 0.5737 0.018 Uiso 1 1 calc R
H5'2 H 0.0465 0.5539 0.5496 0.018 Uiso 1 1 calc R
C6' C 0.16270(12) 0.53586(12) 0.47070(9) 0.0170(3) Uani 1 1 d .
C7' C 0.18800(12) 0.64231(13) 0.46835(10) 0.0198(3) Uani 1 1 d .
H7' H 0.2103 0.6669 0.4168 0.024 Uiso 1 1 calc R
C8' C 0.14443(13) 0.72034(13) 0.51984(10) 0.0202(3) Uani 1 1 d .
H8'1 H 0.1975 0.7703 0.5314 0.024 Uiso 1 1 calc R
H8'2 H 0.1229 0.6898 0.5690 0.024 Uiso 1 1 calc R
C9' C 0.05279(13) 0.77133(12) 0.48207(11) 0.0212(4) Uani 1 1 d .
H9'1 H 0.0429 0.8370 0.5063 0.025 Uiso 1 1 calc R
H9'2 H 0.0680 0.7823 0.4270 0.025 Uiso 1 1 calc R
C1' C -0.15106(12) 0.35902(12) 0.45425(9) 0.0166(3) Uani 1 1 d .
C2' C -0.11620(12) 0.26171(12) 0.45743(9) 0.0176(3) Uani 1 1 d .
H2' H -0.1588 0.2087 0.4416 0.021 Uiso 1 1 calc R
C15' C 0.17998(13) 0.47447(13) 0.39955(10) 0.0218(4) Uani 1 1 d .
H15D H 0.2301 0.5074 0.3665 0.033 Uiso 1 1 calc R
H15E H 0.1156 0.4671 0.3716 0.033 Uiso 1 1 calc R
H15F H 0.2055 0.4090 0.4143 0.033 Uiso 1 1 calc R

loop_
_atom_site_aniso_label
_atom_site_aniso_U_11
_atom_site_aniso_U_22
_atom_site_aniso_U_33
_atom_site_aniso_U_23
_atom_site_aniso_U_13
_atom_site_aniso_U_12
O3 0.0113(5) 0.0202(6) 0.0226(6) 0.0028(5) 0.0011(4) -0.0010(4)
O6 0.0181(5) 0.0155(6) 0.0344(7) -0.0020(5) -0.0044(5) 0.0000(5)
O10 0.0117(5) 0.0191(6) 0.0285(6) -0.0025(5) -0.0026(5) -0.0025(4)
O12 0.0159(6) 0.0165(6) 0.0385(7) 0.0036(5) -0.0032(5) -0.0010(4)
O4 0.0123(5) 0.0157(6) 0.0311(6) -0.0012(5) -0.0002(5) -0.0023(4)
O3' 0.0188(5) 0.0142(5) 0.0237(6) -0.0007(5) -0.0005(5) 0.0013(4)
O4' 0.0144(5) 0.0172(5) 0.0283(6) 0.0011(5) -0.0032(5) 0.0021(4)
O6' 0.0137(5) 0.0201(6) 0.0273(6) -0.0004(5) -0.0027(5) -0.0012(4)
O10' 0.0209(5) 0.0172(6) 0.0203(6) 0.0019(5) -0.0062(5) 0.0022(5)
O12' 0.0144(5) 0.0226(6) 0.0330(7) 0.0000(5) -0.0019(5) 0.0021(5)
O1' 0.0132(5) 0.0209(6) 0.0246(6) 0.0019(5) -0.0038(5) -0.0014(4)
O1 0.0142(5) 0.0145(6) 0.0469(8) 0.0003(5) -0.0022(5) -0.0007(4)
C17 0.0152(8) 0.0264(9) 0.0273(8) -0.0002(7) 0.0027(7) 0.0031(7)
C3 0.0126(7) 0.0206(8) 0.0138(7) 0.0017(6) -0.0017(6) -0.0006(6)
C2 0.0151(7) 0.0184(8) 0.0221(8) 0.0001(7) -0.0018(6) 0.0030(6)
C1 0.0167(7) 0.0166(8) 0.0217(8) 0.0018(7) -0.0031(7) 0.0003(6)
C13 0.0140(7) 0.0165(8) 0.0170(7) -0.0002(6) -0.0011(6) 0.0000(6)
C12 0.0160(8) 0.0169(8) 0.0177(7) -0.0004(6) 0.0002(6) -0.0008(6)
C11 0.0118(7) 0.0169(7) 0.0206(8) -0.0019(6) -0.0030(6) -0.0024(6)
C10 0.0124(7) 0.0214(8) 0.0197(8) -0.0017(7) -0.0020(6) -0.0021(6)
C16 0.0251(8) 0.0335(9) 0.0236(9) 0.0038(8) 0.0048(7) 0.0032(8)
C14 0.0137(7) 0.0164(8) 0.0135(7) 0.0009(6) -0.0011(6) 0.0003(6)
C5 0.0129(7) 0.0173(7) 0.0171(8) -0.0020(6) 0.0003(6) 0.0000(6)
C6 0.0165(7) 0.0150(7) 0.0222(8) -0.0007(6) -0.0021(6) -0.0006(6)
C7 0.0194(8) 0.0141(7) 0.0245(8) -0.0011(6) -0.0062(7) 0.0005(6)
C8 0.0151(8) 0.0196(8) 0.0264(9) -0.0048(7) -0.0026(7) 0.0036(6)
C9 0.0145(7) 0.0224(9) 0.0237(8) -0.0034(7) -0.0010(7) 0.0024(6)
C15 0.0208(8) 0.0257(8) 0.0200(8) 0.0046(7) -0.0017(7) -0.0012(7)
C4 0.0155(7) 0.0160(8) 0.0153(7) -0.0015(6) -0.0009(6) -0.0010(6)
C17' 0.0339(10) 0.0154(8) 0.0280(9) -0.0031(7) -0.0034(8) -0.0022(7)
C3' 0.0170(7) 0.0154(7) 0.0147(7) 0.0001(6) 0.0033(6) 0.0029(6)
C4' 0.0147(7) 0.0192(8) 0.0157(7) 0.0010(6) 0.0010(6) 0.0021(6)
C14' 0.0149(7) 0.0166(7) 0.0130(7) 0.0001(6) 0.0013(6) -0.0013(6)
C13' 0.0153(7) 0.0171(8) 0.0137(7) 0.0011(6) 0.0019(6) 0.0001(6)
C12' 0.0152(7) 0.0206(8) 0.0157(7) 0.0001(6) -0.0021(6) 0.0005(6)
C11' 0.0149(7) 0.0180(8) 0.0176(7) 0.0040(7) -0.0030(6) 0.0034(6)
C10' 0.0179(8) 0.0164(7) 0.0192(8) 0.0037(7) -0.0037(7) 0.0020(6)
C16' 0.0191(7) 0.0233(8) 0.0208(8) -0.0034(7) -0.0024(7) 0.0036(6)
C5' 0.0136(7) 0.0162(7) 0.0157(7) -0.0006(6) -0.0019(6) -0.0003(6)
C6' 0.0128(7) 0.0210(8) 0.0172(7) 0.0004(6) -0.0022(6) 0.0006(6)
C7' 0.0151(7) 0.0221(8) 0.0222(8) 0.0054(7) -0.0014(6) -0.0034(6)
C8' 0.0177(8) 0.0184(8) 0.0245(8) 0.0009(7) -0.0027(7) -0.0027(6)
C9' 0.0206(8) 0.0156(7) 0.0275(9) 0.0017(7) -0.0039(7) -0.0007(6)
C1' 0.0139(7) 0.0210(8) 0.0150(7) 0.0001(6) 0.0007(6) -0.0008(6)
C2' 0.0166(7) 0.0193(8) 0.0169(7) -0.0012(6) 0.0008(6) -0.0025(6)
C15' 0.0200(8) 0.0252(9) 0.0203(8) -0.0007(7) 0.0046(6) -0.0019(6)

loop_
_atom_type_symbol
_atom_type_description
_atom_type_scat_dispersion_real
_atom_type_scat_dispersion_imag
_atom_type_scat_source
C C 0.0181 0.0091 'International Tables Vol C Tables 4.2.6.8 and 6.1.1.4'
H H 0.0000 0.0000 'International Tables Vol C Tables 4.2.6.8 and 6.1.1.4'
O O 0.0492 0.0322 'International Tables Vol C Tables 4.2.6.8 and 6.1.1.4'

loop_
_geom_angle_atom_site_label_1
_geom_angle_atom_site_label_2
_geom_angle_atom_site_label_3
_geom_angle
C3 O3 C17 116.95(13)
C7 O6 C6 61.31(10)
C10 O10 C11 62.23(10)
C4 O4 H4 109.5
C3' O3' C17' 117.50(13)
C4' O4' H4' 109.5
C7' O6' C6' 61.33(10)
C11' O10' C10' 62.27(10)
C1' O1' H1' 109.5
C1 O1 H1 109.5
O3 C17 H17A 109.5
O3 C17 H17B 109.5
H17A C17 H17B 109.5
O3 C17 H17C 109.5
H17A C17 H17C 109.5
H17B C17 H17C 109.5
O3 C3 C2 125.37(14)
O3 C3 C4 113.68(14)
C2 C3 C4 120.94(15)
C3 C2 C1 118.65(15)
C3 C2 H2 120.7
C1 C2 H2 120.7
O1 C1 C2 116.65(15)
O1 C1 C13 121.77(15)
C2 C1 C13 121.52(15)
C1 C13 C14 118.43(15)
C1 C13 C12 116.67(15)
C14 C13 C12 124.79(14)
O12 C12 C13 121.64(15)
O12 C12 C11 117.88(14)
C13 C12 C11 120.14(14)
O10 C11 C10 58.86(10)
O10 C11 C12 114.58(13)
C10 C11 C12 123.33(14)
O10 C11 H11 115.8
C10 C11 H11 115.8
C12 C11 H11 115.8
O10 C10 C11 58.91(10)
O10 C10 C16 114.82(15)
C11 C10 C16 120.40(15)
O10 C10 C9 115.34(13)
C11 C10 C9 118.41(14)
C16 C10 C9 116.02(15)
C10 C16 H16A 109.5
C10 C16 H16B 109.5
H16A C16 H16B 109.5
C10 C16 H16C 109.5
H16A C16 H16C 109.5
H16B C16 H16C 109.5
C4 C14 C13 118.90(14)
C4 C14 C5 116.90(14)
C13 C14 C5 124.02(14)
C14 C5 C6 116.08(13)
C14 C5 H5A 108.3
C6 C5 H5A 108.3
C14 C5 H5B 108.3
C6 C5 H5B 108.3
H5A C5 H5B 107.4
O6 C6 C7 59.09(10)
O6 C6 C15 112.81(14)
C7 C6 C15 118.77(15)
O6 C6 C5 113.72(14)
C7 C6 C5 120.05(14)
C15 C6 C5 117.53(13)
O6 C7 C6 59.59(10)
O6 C7 C8 116.08(14)
C6 C7 C8 125.97(15)
O6 C7 H7 114.5
C6 C7 H7 114.5
C8 C7 H7 114.5
C7 C8 C9 111.57(14)
C7 C8 H8A 109.3
C9 C8 H8A 109.3
C7 C8 H8B 109.3
C9 C8 H8B 109.3
H8A C8 H8B 108.0
C10 C9 C8 113.98(13)
C10 C9 H9A 108.8
C8 C9 H9A 108.8
C10 C9 H9B 108.8
C8 C9 H9B 108.8
H9A C9 H9B 107.7
C6 C15 H15A 109.5
C6 C15 H15B 109.5
H15A C15 H15B 109.5
C6 C15 H15C 109.5
H15A C15 H15C 109.5
H15B C15 H15C 109.5
O4 C4 C14 118.66(14)
O4 C4 C3 120.20(14)
C14 C4 C3 121.14(15)
O3' C17' H17D 109.5
O3' C17' H17E 109.5
H17D C17' H17E 109.5
O3' C17' H17F 109.5
H17D C17' H17F 109.5
H17E C17' H17F 109.5
O3' C3' C2' 125.04(15)
O3' C3' C4' 114.59(14)
C2' C3' C4' 120.33(15)
O4' C4' C14' 118.91(14)
O4' C4' C3' 119.80(14)
C14' C4' C3' 121.30(14)
C4' C14' C13' 119.12(14)
C4' C14' C5' 116.39(14)
C13' C14' C5' 124.35(14)
C1' C13' C14' 118.35(14)
C1' C13' C12' 116.94(14)
C14' C13' C12' 124.71(14)
O12' C12' C13' 120.60(15)
O12' C12' C11' 117.91(15)
C13' C12' C11' 121.21(13)
O10' C11' C10' 59.02(10)
O10' C11' C12' 115.20(13)
C10' C11' C12' 123.59(15)
O10' C11' H11' 115.5
C10' C11' H11' 115.5
C12' C11' H11' 115.5
O10' C10' C11' 58.72(10)
O10' C10' C16' 115.45(13)
C11' C10' C16' 120.78(14)
O10' C10' C9' 115.23(13)
C11' C10' C9' 118.58(15)
C16' C10' C9' 115.46(15)
C10' C16' H16D 109.5
C10' C16' H16E 109.5
H16D C16' H16E 109.5
C10' C16' H16F 109.5
H16D C16' H16F 109.5
H16E C16' H16F 109.5
C14' C5' C6' 115.33(13)
C14' C5' H5'1 108.4
C6' C5' H5'1 108.4
C14' C5' H5'2 108.4
C6' C5' H5'2 108.4
H5'1 C5' H5'2 107.5
O6' C6' C7' 59.03(10)
O6' C6' C15' 112.58(13)
C7' C6' C15' 118.65(15)
O6' C6' C5' 114.19(13)
C7' C6' C5' 119.94(14)
C15' C6' C5' 117.64(14)
O6' C7' C6' 59.64(10)
O6' C7' C8' 116.40(14)
C6' C7' C8' 125.70(15)
O6' C7' H7' 114.5
C6' C7' H7' 114.5
C8' C7' H7' 114.5
C7' C8' C9' 111.08(14)
C7' C8' H8'1 109.4
C9' C8' H8'1 109.4
C7' C8' H8'2 109.4
C9' C8' H8'2 109.4
H8'1 C8' H8'2 108.0
C10' C9' C8' 113.54(13)
C10' C9' H9'1 108.9
C8' C9' H9'1 108.9
C10' C9' H9'2 108.9
C8' C9' H9'2 108.9
H9'1 C9' H9'2 107.7
O1' C1' C2' 115.96(14)
O1' C1' C13' 122.51(15)
C2' C1' C13' 121.52(14)
C3' C2' C1' 119.12(15)
C3' C2' H2' 120.4
C1' C2' H2' 120.4
C6' C15' H15D 109.5
C6' C15' H15E 109.5
H15D C15' H15E 109.5
C6' C15' H15F 109.5
H15D C15' H15F 109.5
H15E C15' H15F 109.5

loop_
_geom_bond_atom_site_label_1
_geom_bond_atom_site_label_2
_geom_bond_distance
O3 C3 1.3618(19)
O3 C17 1.441(2)
O6 C7 1.443(2)
O6 C6 1.451(2)
O10 C10 1.439(2)
O10 C11 1.4398(18)
O12 C12 1.235(2)
O4 C4 1.3678(19)
O4 H4 0.8400
O3' C3' 1.3527(19)
O3' C17' 1.433(2)
O4' C4' 1.3696(19)
O4' H4' 0.8400
O6' C7' 1.443(2)
O6' C6' 1.4523(19)
O10' C11' 1.4332(18)
O10' C10' 1.4377(19)
O12' C12' 1.245(2)
O1' C1' 1.359(2)
O1' H1' 0.8400
O1 C1 1.361(2)
O1 H1 0.8400
C17 H17A 0.9800
C17 H17B 0.9800
C17 H17C 0.9800
C3 C2 1.373(2)
C3 C4 1.409(2)
C2 C1 1.399(2)
C2 H2 0.9500
C1 C13 1.417(2)
C13 C14 1.422(2)
C13 C12 1.466(2)
C12 C11 1.508(2)
C11 C10 1.488(2)
C11 H11 1.0000
C10 C16 1.506(2)
C10 C9 1.515(2)
C16 H16A 0.9800
C16 H16B 0.9800
C16 H16C 0.9800
C14 C4 1.383(2)
C14 C5 1.518(2)
C5 C6 1.528(2)
C5 H5A 0.9900
C5 H5B 0.9900
C6 C7 1.475(2)
C6 C15 1.503(2)
C7 C8 1.501(2)
C7 H7 1.0000
C8 C9 1.529(2)
C8 H8A 0.9900
C8 H8B 0.9900
C9 H9A 0.9900
C9 H9B 0.9900
C15 H15A 0.9800
C15 H15B 0.9800
C15 H15C 0.9800
C17' H17D 0.9800
C17' H17E 0.9800
C17' H17F 0.9800
C3' C2' 1.385(2)
C3' C4' 1.406(2)
C4' C14' 1.381(2)
C14' C13' 1.429(2)
C14' C5' 1.516(2)
C13' C1' 1.413(2)
C13' C12' 1.472(2)
C12' C11' 1.501(2)
C11' C10' 1.484(2)
C11' H11' 1.0000
C10' C16' 1.507(2)
C10' C9' 1.516(2)
C16' H16D 0.9800
C16' H16E 0.9800
C16' H16F 0.9800
C5' C6' 1.527(2)
C5' H5'1 0.9900
C5' H5'2 0.9900
C6' C7' 1.477(2)
C6' C15' 1.507(2)
C7' C8' 1.497(2)
C7' H7' 1.0000
C8' C9' 1.534(2)
C8' H8'1 0.9900
C8' H8'2 0.9900
C9' H9'1 0.9900
C9' H9'2 0.9900
C1' C2' 1.393(2)
C2' H2' 0.9500
C15' H15D 0.9800
C15' H15E 0.9800
C15' H15F 0.9800

loop_
_geom_hbond_atom_site_label_D
_geom_hbond_atom_site_label_H
_geom_hbond_atom_site_label_A
_geom_hbond_distance_DH
_geom_hbond_distance_HA
_geom_hbond_distance_DA
_geom_hbond_angle_DHA
_geom_hbond_site_symmetry_A
O4 H4 O1 0.84 2.06 2.7454(16) 138.3 3_755
O4 H4 O3 0.84 2.18 2.6446(16) 114.4 .
O4' H4' O1' 0.84 2.08 2.8141(17) 145.1 2_556
O4' H4' O3' 0.84 2.18 2.6498(16) 114.9 .
O1' H1' O12' 0.84 1.81 2.5340(17) 143.9 .
O1 H1 O12 0.84 1.77 2.5108(16) 146.3 .

loop_
_geom_torsion_atom_site_label_1
_geom_torsion_atom_site_label_2
_geom_torsion_atom_site_label_3
_geom_torsion_atom_site_label_4
_geom_torsion
C17 O3 C3 C2 5.6(2)
C17 O3 C3 C4 -175.84(14)
O3 C3 C2 C1 -179.96(15)
C4 C3 C2 C1 1.6(2)
C3 C2 C1 O1 -178.49(15)
C3 C2 C1 C13 4.2(3)
O1 C1 C13 C14 175.32(15)
C2 C1 C13 C14 -7.5(2)
O1 C1 C13 C12 -8.2(2)
C2 C1 C13 C12 169.01(15)
C1 C13 C12 O12 20.7(2)
C14 C13 C12 O12 -163.01(16)
C1 C13 C12 C11 -152.44(15)
C14 C13 C12 C11 23.8(2)
C10 O10 C11 C12 115.45(16)
O12 C12 C11 O10 -0.7(2)
C13 C12 C11 O10 172.68(14)
O12 C12 C11 C10 66.9(2)
C13 C12 C11 C10 -119.65(17)
C11 O10 C10 C16 -111.85(16)
C11 O10 C10 C9 109.22(16)
C12 C11 C10 O10 -100.61(16)
O10 C11 C10 C16 102.39(17)
C12 C11 C10 C16 1.8(2)
O10 C11 C10 C9 -104.01(15)
C12 C11 C10 C9 155.38(15)
C1 C13 C14 C4 5.0(2)
C12 C13 C14 C4 -171.17(15)
C1 C13 C14 C5 -169.98(15)
C12 C13 C14 C5 13.8(2)
C4 C14 C5 C6 86.18(18)
C13 C14 C5 C6 -98.72(18)
C7 O6 C6 C15 110.90(16)
C7 O6 C6 C5 -111.99(16)
C14 C5 C6 O6 -154.66(13)
C14 C5 C6 C7 138.54(15)
C14 C5 C6 C15 -19.7(2)
C6 O6 C7 C8 118.10(16)
C15 C6 C7 O6 -100.77(16)
C5 C6 C7 O6 101.26(16)
O6 C6 C7 C8 -101.77(18)
C15 C6 C7 C8 157.46(16)
C5 C6 C7 C8 -0.5(2)
O6 C7 C8 C9 -165.18(13)
C6 C7 C8 C9 -95.12(19)
O10 C10 C9 C8 -138.24(14)
C11 C10 C9 C8 -71.41(18)
C16 C10 C9 C8 83.33(18)
C7 C8 C9 C10 80.90(18)
C13 C14 C4 O4 -179.87(14)
C5 C14 C4 O4 -4.5(2)
C13 C14 C4 C3 0.5(2)
C5 C14 C4 C3 175.86(14)
O3 C3 C4 O4 -2.2(2)
C2 C3 C4 O4 176.43(15)
O3 C3 C4 C14 177.42(15)
C2 C3 C4 C14 -3.9(2)
C17' O3' C3' C2' 5.8(2)
C17' O3' C3' C4' -176.37(14)
O3' C3' C4' O4' -1.3(2)
C2' C3' C4' O4' 176.65(15)
O3' C3' C4' C14' 178.73(14)
C2' C3' C4' C14' -3.3(2)
O4' C4' C14' C13' -177.69(14)
C3' C4' C14' C13' 2.3(2)
O4' C4' C14' C5' -1.8(2)
C3' C4' C14' C5' 178.22(14)
C4' C14' C13' C1' 2.1(2)
C5' C14' C13' C1' -173.48(14)
C4' C14' C13' C12' -176.99(15)
C5' C14' C13' C12' 7.4(2)
C1' C13' C12' O12' 23.3(2)
C14' C13' C12' O12' -157.62(15)
C1' C13' C12' C11' -150.46(15)
C14' C13' C12' C11' 28.6(2)
C10' O10' C11' C12' 115.50(16)
O12' C12' C11' O10' 1.9(2)
C13' C12' C11' O10' 175.78(13)
O12' C12' C11' C10' 70.1(2)
C13' C12' C11' C10' -115.96(18)
C11' O10' C10' C16' -111.96(16)
C11' O10' C10' C9' 109.42(16)
C12' C11' C10' O10' -101.39(16)
O10' C11' C10' C16' 102.91(16)
C12' C11' C10' C16' 1.5(2)
O10' C11' C10' C9' -103.71(15)
C12' C11' C10' C9' 154.91(14)
C4' C14' C5' C6' 89.78(18)
C13' C14' C5' C6' -94.54(18)
C7' O6' C6' C15' 110.85(16)
C7' O6' C6' C5' -111.63(16)
C14' C5' C6' O6' -153.38(13)
C14' C5' C6' C7' 139.72(15)
C14' C5' C6' C15' -18.1(2)
C6' O6' C7' C8' 117.66(16)
C15' C6' C7' O6' -100.51(16)
C5' C6' C7' O6' 101.88(15)
O6' C6' C7' C8' -102.35(18)
C15' C6' C7' C8' 157.14(16)
C5' C6' C7' C8' -0.5(2)
O6' C7' C8' C9' -165.02(13)
C6' C7' C8' C9' -94.77(19)
O10' C10' C9' C8' -141.84(14)
C11' C10' C9' C8' -75.24(19)
C16' C10' C9' C8' 79.53(18)
C7' C8' C9' C10' 80.52(19)
C14' C13' C1' O1' 174.87(14)
C12' C13' C1' O1' -6.0(2)
C14' C13' C1' C2' -5.6(2)
C12' C13' C1' C2' 173.51(15)
O3' C3' C2' C1' 177.53(15)
C4' C3' C2' C1' -0.2(2)
O1' C1' C2' C3' -175.79(15)
C13' C1' C2' C3' 4.7(2)
